data_4500734
loop_
_publ_author_name
'Li, Mei-Na'
'Du, Dong-Ying'
'Yang, Guang-Sheng'
'Li, Shun-Li'
'Lan, Ya-Qian'
'Shao, Kui-Zhan'
'Qin, Jun-Sheng'
'Su, Zhong-Min'

_publ_section_title
;
 3D Chiral Microporous (10,3)-a Topology Metal--Organic Framework
 Containing Large Helical Channels
;
_journal_issue 6
_journal_name_full 'Crystal Growth &amp; Design'
_journal_page_first 2510
_journal_paper_doi 10.1021/cg2002223
_journal_volume 11
_journal_year 2011
_chemical_formula_moiety 'C9 H14 Co2 N12 O6'
_chemical_formula_sum 'C9 H3 Co2 N12 O6'
_chemical_formula_weight 493.09
_chemical_name_systematic
;
 ?
;
_space_group_IT_number 213
_symmetry_cell_setting cubic
_symmetry_space_group_name_Hall 'P 4bd 2ab 3'
_symmetry_space_group_name_H-M 'P 41 3 2'
_atom_sites_solution_hydrogens geom
_atom_sites_solution_primary direct
_atom_sites_solution_secondary difmap
_audit_creation_method SHELXL-97
_cell_angle_alpha 90.0000(17)
_cell_angle_beta 90.0000(16)
_cell_angle_gamma 90.0000(16)
_cell_formula_units_Z 4
_cell_length_a 18.6400(18)
_cell_length_b 18.6400(18)
_cell_length_c 18.6400(19)
_cell_measurement_reflns_used 'total reflection'
_cell_measurement_temperature 293(2)
_cell_measurement_theta_max 26.04
_cell_measurement_theta_min 1.33
_cell_volume 6476.5(11)
_computing_cell_refinement 'Bruker SMART'
_computing_data_collection 'Bruker SMART'
_computing_data_reduction 'Bruker SMART'
_computing_molecular_graphics 'Bruker SHELXTL'
_computing_publication_material 'Bruker SHELXTL'
_computing_structure_refinement 'SHELXL-97 (Sheldrick, 1997)'
_computing_structure_solution 'SHELXS-97 (Sheldrick, 1990)'
_diffrn_ambient_temperature 293(2)
_diffrn_measured_fraction_theta_full 1.000
_diffrn_measured_fraction_theta_max 0.999
_diffrn_measurement_device_type 'Bruker SMART APEX II CCD area-detector'
_diffrn_measurement_method '\f and \w scans'
_diffrn_radiation_monochromator graphite
_diffrn_radiation_source 'fine-focus sealed tube'
_diffrn_radiation_type MoK\a
_diffrn_radiation_wavelength 0.71069
_diffrn_reflns_av_R_equivalents 0.0892
_diffrn_reflns_av_sigmaI/netI 0.0395
_diffrn_reflns_limit_h_max 22
_diffrn_reflns_limit_h_min -22
_diffrn_reflns_limit_k_max 14
_diffrn_reflns_limit_k_min -22
_diffrn_reflns_limit_l_max 20
_diffrn_reflns_limit_l_min -22
_diffrn_reflns_number 33031
_diffrn_reflns_theta_full 25.00
_diffrn_reflns_theta_max 25.04
_diffrn_reflns_theta_min 1.54
_diffrn_standards_interval_time 0
_diffrn_standards_number 0
_exptl_absorpt_coefficient_mu 0.528
_exptl_absorpt_correction_T_max 0.825
_exptl_absorpt_correction_T_min 0.742
_exptl_absorpt_correction_type multi-scan
_exptl_absorpt_process_details 'SADABS (Sheldrick, 1996)'
_exptl_crystal_colour red
_exptl_crystal_density_diffrn 0.506
_exptl_crystal_density_method 'not measured'
_exptl_crystal_description block
_exptl_crystal_F_000 972
_exptl_crystal_size_max 0.58
_exptl_crystal_size_mid 0.49
_exptl_crystal_size_min 0.36
_platon_squeeze_details ' ?'
_refine_diff_density_max 0.187
_refine_diff_density_min -0.157
_refine_diff_density_rms 0.029
_refine_ls_abs_structure_details 'Flack H D (1983), Acta Cryst. A39, 876-881'
_refine_ls_abs_structure_Flack -0.01(4)
_refine_ls_extinction_method none
_refine_ls_goodness_of_fit_ref 0.894
_refine_ls_hydrogen_treatment constr
_refine_ls_matrix_type full
_refine_ls_number_parameters 46
_refine_ls_number_reflns 1929
_refine_ls_number_restraints 0
_refine_ls_restrained_S_all 0.894
_refine_ls_R_factor_all 0.0891
_refine_ls_R_factor_gt 0.0417
_refine_ls_shift/su_max 0.000
_refine_ls_shift/su_mean 0.000
_refine_ls_structure_factor_coef Fsqd
_refine_ls_weighting_details 'calc w=1/[\s^2^(Fo^2^)+(0.0600P)^2^+0.0000P] where P=(Fo^2^+2Fc^2^)/3'
_refine_ls_weighting_scheme calc
_refine_ls_wR_factor_gt 0.0969
_refine_ls_wR_factor_ref 0.1112
_reflns_number_gt 1085
_reflns_number_total 1929
_reflns_threshold_expression >2sigma(I)
_cod_data_source_file cg2002223_si_001.cif
_cod_data_source_block aa
_cod_depositor_comments
;
The following automatic conversions were performed:

'_symmetry_cell_setting' value 'Cubic' changed to 'cubic' according
to /home/saulius/struct/CIF-dictionaries/cif_core.dic dictionary
named 'cif_core.dic' version 2.4.1 from 2010-06-29.

Automatic conversion script
Id: cif_fix_values 1715 2011-07-08 13:25:40Z adriana 

The following automatic conversions were performed:

'_refine_ls_hydrogen_treatment' value 'constra' was replaced with the
value 'constr' as specified in the replacement file
'src/cod-tools/trunk/data/replacement-values/replacement_values.lst'.

Automatic conversion script
Id: cif_fix_values 5376 2017-05-30 11:51:03Z andrius 
;
_cod_original_sg_symbol_H-M 'P4(1)32 '
_cod_database_code 4500734

loop_
_symmetry_equiv_pos_as_xyz
'x, y, z'
'-x+1/2, -y, z+1/2'
'x+1/2, -y+1/2, -z'
'-x, y+1/2, -z+1/2'
'z, x, y'
'y, z, x'
'-z+1/2, -x, y+1/2'
'-y, z+1/2, -x+1/2'
'z+1/2, -x+1/2, -y'
'-y+1/2, -z, x+1/2'
'-z, x+1/2, -y+1/2'
'y+1/2, -z+1/2, -x'
'-y+3/4, -x+3/4, -z+3/4'
'y+3/4, x+1/4, -z+1/4'
'y+1/4, -x+1/4, z+3/4'
'-y+1/4, x+3/4, z+1/4'
'-x+3/4, -z+3/4, -y+3/4'
'-z+3/4, -y+3/4, -x+3/4'
'x+3/4, z+1/4, -y+1/4'
'-z+1/4, y+3/4, x+1/4'
'x+1/4, -z+1/4, y+3/4'
'z+3/4, y+1/4, -x+1/4'
'-x+1/4, z+3/4, y+1/4'
'z+1/4, -y+1/4, x+3/4'

loop_
_atom_site_label
_atom_site_type_symbol
_atom_site_fract_x
_atom_site_fract_y
_atom_site_fract_z
_atom_site_U_iso_or_equiv
_atom_site_adp_type
_atom_site_occupancy
_atom_site_symmetry_multiplicity
_atom_site_calc_flag
_atom_site_refinement_flags
Co1 Co -0.06672(2) 0.06672(2) 0.56672(2) 0.0951(3) Uani 1 3 d S
N1 N -0.03855(12) 0.17061(13) 0.60321(13) 0.0948(7) Uani 1 1 d .
N2 N 0.02192(13) 0.20551(13) 0.58737(13) 0.0960(8) Uani 1 1 d .
C2 C 0.07255(17) 0.32255(17) 0.6250 0.0970(12) Uani 1 2 d S
C1 C 0.01633(17) 0.26633(17) 0.6250 0.0952(12) Uani 1 2 d S
C3 C 0.07350(17) 0.3750 0.67650(17) 0.1001(13) Uani 1 2 d S
H3 H 0.0382 0.3750 0.7118 0.120 Uiso 1 2 calc SR
O1W O -0.08890(14) -0.03791(14) 0.52901(14) 0.1529(10) Uani 1 1 d .

loop_
_atom_site_aniso_label
_atom_site_aniso_U_11
_atom_site_aniso_U_22
_atom_site_aniso_U_33
_atom_site_aniso_U_23
_atom_site_aniso_U_13
_atom_site_aniso_U_12
Co1 0.0951(3) 0.0951(3) 0.0951(3) -0.0085(2) 0.0085(2) 0.0085(2)
N1 0.0947(18) 0.0934(18) 0.096(2) -0.0056(13) 0.0100(14) -0.0051(15)
N2 0.0917(17) 0.0879(19) 0.108(2) -0.0144(14) 0.0174(15) -0.0190(14)
C2 0.096(2) 0.096(2) 0.099(4) -0.019(2) 0.019(2) -0.011(3)
C1 0.099(2) 0.099(2) 0.087(3) -0.003(2) 0.003(2) -0.010(3)
C3 0.100(2) 0.101(4) 0.100(2) -0.001(2) 0.003(3) -0.001(2)
O1W 0.167(2) 0.143(2) 0.149(2) -0.0076(15) -0.0002(18) 0.0027(16)

loop_
_atom_type_symbol
_atom_type_description
_atom_type_scat_dispersion_real
_atom_type_scat_dispersion_imag
_atom_type_scat_source
C C 0.0033 0.0016 'International Tables Vol C Tables 4.2.6.8 and 6.1.1.4'
H H 0.0000 0.0000 'International Tables Vol C Tables 4.2.6.8 and 6.1.1.4'
N N 0.0061 0.0033 'International Tables Vol C Tables 4.2.6.8 and 6.1.1.4'
O O 0.0106 0.0060 'International Tables Vol C Tables 4.2.6.8 and 6.1.1.4'
Co Co 0.3494 0.9721 'International Tables Vol C Tables 4.2.6.8 and 6.1.1.4'

loop_
_geom_angle_atom_site_label_1
_geom_angle_atom_site_label_2
_geom_angle_atom_site_label_3
_geom_angle
_geom_angle_site_symmetry_1
_geom_angle_site_symmetry_3
O1W Co1 O1W 86.49(10) . 8_545
O1W Co1 O1W 86.49(10) . 7
O1W Co1 O1W 86.49(10) 8_545 7
O1W Co1 N1 92.00(10) . 8_545
O1W Co1 N1 176.90(9) 8_545 8_545
O1W Co1 N1 90.71(10) 7 8_545
O1W Co1 N1 176.90(9) . .
O1W Co1 N1 90.71(10) 8_545 .
O1W Co1 N1 92.00(10) 7 .
N1 Co1 N1 90.72(8) 8_545 .
O1W Co1 N1 90.71(10) . 7
O1W Co1 N1 92.00(10) 8_545 7
O1W Co1 N1 176.90(9) 7 7
N1 Co1 N1 90.72(8) 8_545 7
N1 Co1 N1 90.72(8) . 7
N2 N1 N1 109.56(14) . 14_456
N2 N1 Co1 125.73(17) . .
N1 N1 Co1 124.71(6) 14_456 .
N1 N2 C1 103.4(3) . .
C3 C2 C3 118.2(5) . 10_565
C3 C2 C1 120.9(3) . .
C3 C2 C1 120.9(3) 10_565 .
N2 C1 N2 114.0(4) . 14_456
N2 C1 C2 123.0(2) . .
N2 C1 C2 123.0(2) 14_456 .
C2 C3 C2 121.8(5) . 9_456
C2 C3 H3 119.1 . .
C2 C3 H3 119.1 9_456 .

loop_
_geom_bond_atom_site_label_1
_geom_bond_atom_site_label_2
_geom_bond_distance
_geom_bond_site_symmetry_2
Co1 O1W 2.114(3) .
Co1 O1W 2.114(3) 8_545
Co1 O1W 2.114(3) 7
Co1 N1 2.119(2) 8_545
Co1 N1 2.119(2) .
Co1 N1 2.119(2) 7
N1 N2 1.334(3) .
N1 N1 1.349(4) 14_456
N2 C1 1.337(3) .
C2 C3 1.370(3) .
C2 C3 1.370(3) 10_565
C2 C1 1.482(5) .
C1 N2 1.337(3) 14_456
C3 C2 1.370(3) 9_456
C3 H3 0.9300 .

loop_
_geom_torsion_atom_site_label_1
_geom_torsion_atom_site_label_2
_geom_torsion_atom_site_label_3
_geom_torsion_atom_site_label_4
_geom_torsion
_geom_torsion_site_symmetry_1
_geom_torsion_site_symmetry_4
O1W Co1 N1 N2 19(2) . .
O1W Co1 N1 N2 44.3(3) 8_545 .
O1W Co1 N1 N2 -42.2(3) 7 .
N1 Co1 N1 N2 -133.0(3) 8_545 .
N1 Co1 N1 N2 136.3(3) 7 .
O1W Co1 N1 N1 -160.8(16) . 14_456
O1W Co1 N1 N1 -135.2(3) 8_545 14_456
O1W Co1 N1 N1 138.3(3) 7 14_456
N1 Co1 N1 N1 47.5(3) 8_545 14_456
N1 Co1 N1 N1 -43.2(3) 7 14_456
N1 N1 N2 C1 2.3(4) 14_456 .
Co1 N1 N2 C1 -177.30(15) . .
N1 N2 C1 N2 -0.87(14) . 14_456
N1 N2 C1 C2 179.13(14) . .
C3 C2 C1 N2 -163.97(12) . .
C3 C2 C1 N2 16.03(12) 10_565 .
C3 C2 C1 N2 16.03(12) . 14_456
C3 C2 C1 N2 -163.97(12) 10_565 14_456
C3 C2 C3 C2 0.0 10_565 9_456
C1 C2 C3 C2 180.0 . 9_456

loop_
_platon_squeeze_void_nr
_platon_squeeze_void_average_x
_platon_squeeze_void_average_y
_platon_squeeze_void_average_z
_platon_squeeze_void_volume
_platon_squeeze_void_count_electrons
1 0.016 0.031 0.030 5094.4 1289.2
